data_4506946
loop_
_publ_author_name
'Liu, Juan'
'Tan, Yan-Xi'
'Zhang, Jian'

_publ_section_title
;
 Redox Reaction Induced Structural Transformation among Three Copper
 Coordination Polymers
;
_journal_issue 11
_journal_name_full 'Crystal Growth &amp; Design'
_journal_page_first 5164
_journal_paper_doi 10.1021/cg301120b
_journal_volume 12
_journal_year 2012
_chemical_formula_sum 'C23 H24 Cu N4 O5'
_chemical_formula_weight 500.01
_chemical_name_systematic
; 
 ? 
;
_space_group_IT_number 14
_symmetry_cell_setting monoclinic
_symmetry_space_group_name_Hall '-P 2ybc'
_symmetry_space_group_name_H-M 'P 1 21/c 1'
_atom_sites_solution_hydrogens geom
_atom_sites_solution_primary direct
_atom_sites_solution_secondary difmap
_audit_creation_method SHELXL-97
_cell_angle_alpha 90.00
_cell_angle_beta 105.262(7)
_cell_angle_gamma 90.00
_cell_formula_units_Z 4
_cell_length_a 13.1172(10)
_cell_length_b 14.4753(7)
_cell_length_c 12.7126(9)
_cell_measurement_reflns_used 2220
_cell_measurement_temperature 293(2)
_cell_measurement_theta_max 28.0535
_cell_measurement_theta_min 2.4284
_cell_volume 2328.7(3)
_computing_cell_refinement 'Bruker FRAMBO'
_computing_data_collection 'Bruker FRAMBO'
_computing_data_reduction 'Bruker SAINT'
_computing_molecular_graphics 'Bruker SHELXTL'
_computing_publication_material 'Bruker SHELXTL'
_computing_structure_refinement 'SHELXL-97 (Sheldrick, 1997)'
_computing_structure_solution 'SHELXS-97 (Sheldrick, 1990)'
_diffrn_ambient_temperature 293(2)
_diffrn_detector_area_resol_mean none
_diffrn_measured_fraction_theta_full 0.992
_diffrn_measured_fraction_theta_max 0.992
_diffrn_measurement_device_type 'multiwire proportional'
_diffrn_measurement_method 'phi and omega scans'
_diffrn_radiation_monochromator graphite
_diffrn_radiation_source 'fine-focus sealed tube'
_diffrn_radiation_type MoK\a
_diffrn_radiation_wavelength 0.71073
_diffrn_reflns_av_R_equivalents 0.0290
_diffrn_reflns_av_sigmaI/netI 0.0530
_diffrn_reflns_limit_h_max 15
_diffrn_reflns_limit_h_min -15
_diffrn_reflns_limit_k_max 16
_diffrn_reflns_limit_k_min -16
_diffrn_reflns_limit_l_max 15
_diffrn_reflns_limit_l_min -8
_diffrn_reflns_number 7165
_diffrn_reflns_theta_full 25.00
_diffrn_reflns_theta_max 25.00
_diffrn_reflns_theta_min 2.43
_diffrn_standards_decay_% none
_diffrn_standards_interval_count none
_diffrn_standards_interval_time none
_diffrn_standards_number none
_exptl_absorpt_coefficient_mu 0.979
_exptl_absorpt_correction_T_max 1.00000
_exptl_absorpt_correction_T_min 0.76795
_exptl_absorpt_correction_type multi-scan
_exptl_absorpt_process_details
;
CrysAlisPro, Agilent Technologies,
Version 1.171.34.49 (release 20-01-2011 CrysAlis171 .NET)
(compiled Jan 20 2011,15:58:25)
Empirical absorption correction using spherical harmonics,
 implemented in SCALE3 ABSPACK scaling algorithm.
;
_exptl_crystal_colour yellow
_exptl_crystal_density_diffrn 1.426
_exptl_crystal_density_method 'not measured'
_exptl_crystal_description prism
_exptl_crystal_F_000 1036
_exptl_crystal_size_max .20
_exptl_crystal_size_mid .09
_exptl_crystal_size_min .09
_refine_diff_density_max 1.328
_refine_diff_density_min -0.539
_refine_diff_density_rms 0.131
_refine_ls_extinction_method none
_refine_ls_goodness_of_fit_ref 1.100
_refine_ls_hydrogen_treatment none
_refine_ls_matrix_type full
_refine_ls_number_parameters 298
_refine_ls_number_reflns 4061
_refine_ls_number_restraints 0
_refine_ls_restrained_S_all 1.100
_refine_ls_R_factor_all 0.0994
_refine_ls_R_factor_gt 0.0785
_refine_ls_shift/su_max 0.002
_refine_ls_shift/su_mean 0.000
_refine_ls_structure_factor_coef Fsqd
_refine_ls_weighting_details 'calc w=1/[\s^2^(Fo^2^)+(0.1006P)^2^+9.6317P] where P=(Fo^2^+2Fc^2^)/3'
_refine_ls_weighting_scheme calc
_refine_ls_wR_factor_gt 0.2228
_refine_ls_wR_factor_ref 0.2350
_reflns_number_gt 3153
_reflns_number_total 4061
_reflns_threshold_expression >2sigma(I)
_cod_data_source_file cg301120b_si_002.cif
_cod_data_source_block 3
_cod_depositor_comments
;
The following automatic conversions were performed:

'_symmetry_cell_setting' value 'Monoclinic' changed to 'monoclinic'
according to /home/saulius/struct/CIF-dictionaries/cif_core.dic
dictionary named 'cif_core.dic' version 2.4.2 from 2011-04-26.

Automatic conversion script
Id: cif_fix_values 1891 2012-01-12 08:04:46Z andrius 
;
_cod_original_sg_symbol_H-M P2(1)/c
_cod_database_code 4506946

loop_
_symmetry_equiv_pos_as_xyz
'x, y, z'
'-x, y+1/2, -z+1/2'
'-x, -y, -z'
'x, -y-1/2, z-1/2'

loop_
_atom_site_label
_atom_site_type_symbol
_atom_site_fract_x
_atom_site_fract_y
_atom_site_fract_z
_atom_site_U_iso_or_equiv
_atom_site_adp_type
_atom_site_occupancy
_atom_site_symmetry_multiplicity
_atom_site_calc_flag
_atom_site_refinement_flags
Cu1 Cu 0.14282(6) -0.45209(5) 0.19965(6) 0.0349(3) Uani 1 1 d .
O1 O 0.1006(6) -0.5871(4) -0.0841(4) 0.079(2) Uani 1 1 d .
O2 O 0.1310(5) -0.5907(4) 0.4693(4) 0.0711(18) Uani 1 1 d .
O3 O 0.1362(4) -0.4748(3) 0.3550(4) 0.0503(13) Uani 1 1 d .
O4 O 0.1276(4) -0.4723(3) 0.0374(4) 0.0460(12) Uani 1 1 d .
O5 O 0.5731(14) 0.2457(14) -0.0138(17) 0.237(9) Uani 1 1 d .
N1 N 0.6756(5) 0.0373(5) 0.2607(7) 0.0631(18) Uani 1 1 d .
N2 N 0.1439(4) -0.3167(4) 0.2030(4) 0.0358(12) Uani 1 1 d .
N3 N 0.1181(4) -0.5820(3) 0.1926(4) 0.0335(11) Uani 1 1 d .
N4 N 0.4457(10) 0.2619(7) 0.0686(11) 0.116(4) Uani 1 1 d .
C1 C 0.4597(9) 0.0000(7) 0.2045(10) 0.086(3) Uani 1 1 d .
C2 C 0.2768(7) 0.0086(6) 0.2397(11) 0.086(3) Uani 1 1 d .
H2A H 0.2780 0.0755 0.2412 0.103 Uiso 1 1 calc R
H2B H 0.3099 -0.0127 0.3131 0.103 Uiso 1 1 calc R
C3 C 0.3372(10) -0.0201(9) 0.1739(11) 0.111(4) Uani 1 1 d .
H3A H 0.3071 0.0067 0.1025 0.133 Uiso 1 1 calc R
H3B H 0.3284 -0.0865 0.1658 0.133 Uiso 1 1 calc R
C4 C 0.5152(9) -0.0178(12) 0.1379(15) 0.145(6) Uani 1 1 d .
H4A H 0.4837 -0.0407 0.0686 0.174 Uiso 1 1 calc R
C5 C 0.6244(8) 0.0579(8) 0.3322(11) 0.099(4) Uani 1 1 d .
H5A H 0.6589 0.0858 0.3979 0.119 Uiso 1 1 calc R
C6 C 0.6204(9) -0.0027(10) 0.1702(11) 0.110(4) Uani 1 1 d .
H6A H 0.6588 -0.0231 0.1228 0.132 Uiso 1 1 calc R
C7 C 0.5078(12) 0.0357(11) 0.3069(14) 0.133(6) Uani 1 1 d .
H7A H 0.4696 0.0457 0.3581 0.160 Uiso 1 1 calc R
C8 C 0.1100(7) -0.5576(4) 0.0059(6) 0.0483(18) Uani 1 1 d .
C9 C 0.0979(6) -0.7673(4) 0.1867(6) 0.0442(16) Uani 1 1 d .
H9A H 0.0904 -0.8312 0.1847 0.053 Uiso 1 1 calc R
C10 C 0.1595(5) -0.0231(5) 0.2092(6) 0.0459(17) Uani 1 1 d .
H10A H 0.1250 0.0008 0.2623 0.055 Uiso 1 1 calc R
H10B H 0.1232 0.0016 0.1383 0.055 Uiso 1 1 calc R
C11 C 0.1338(6) -0.1736(5) 0.1108(5) 0.0451(16) Uani 1 1 d .
H11A H 0.1229 -0.1423 0.0449 0.054 Uiso 1 1 calc R
C12 C 0.1082(6) -0.7206(4) 0.2840(5) 0.0419(15) Uani 1 1 d .
H12A H 0.1086 -0.7523 0.3477 0.050 Uiso 1 1 calc R
C13 C 0.0986(6) -0.7202(4) 0.0931(5) 0.0416(15) Uani 1 1 d .
H13A H 0.0926 -0.7514 0.0278 0.050 Uiso 1 1 calc R
C14 C 0.1084(5) -0.6248(4) 0.0985(5) 0.0332(13) Uani 1 1 d .
C15 C 0.1661(6) -0.1753(5) 0.3016(5) 0.0437(16) Uani 1 1 d .
H15A H 0.1781 -0.1453 0.3684 0.052 Uiso 1 1 calc R
C16 C 0.1523(5) -0.1244(4) 0.2066(5) 0.0352(14) Uani 1 1 d .
C17 C 0.1179(5) -0.6254(4) 0.2839(5) 0.0337(13) Uani 1 1 d .
C18 C 0.1297(6) -0.5603(4) 0.3801(5) 0.0397(15) Uani 1 1 d .
C19 C 0.1619(6) -0.2707(4) 0.2970(5) 0.0436(16) Uani 1 1 d .
H19A H 0.1719 -0.3038 0.3616 0.052 Uiso 1 1 calc R
C20 C 0.1314(6) -0.2672(5) 0.1114(5) 0.0441(16) Uani 1 1 d .
H20A H 0.1204 -0.2984 0.0454 0.053 Uiso 1 1 calc R
C21 C 0.370(2) 0.2602(15) -0.0236(18) 0.256(15) Uani 1 1 d .
H21A H 0.4005 0.2538 -0.0839 0.384 Uiso 1 1 calc R
H21B H 0.3302 0.3167 -0.0310 0.384 Uiso 1 1 calc R
H21C H 0.3237 0.2089 -0.0227 0.384 Uiso 1 1 calc R
C22 C 0.5482(15) 0.2511(14) 0.075(2) 0.172(9) Uani 1 1 d .
C23 C 0.413(2) 0.2653(13) 0.171(2) 0.204(10) Uani 1 1 d .
H23A H 0.4741 0.2607 0.2318 0.306 Uiso 1 1 calc R
H23B H 0.3660 0.2148 0.1726 0.306 Uiso 1 1 calc R
H23C H 0.3773 0.3226 0.1747 0.306 Uiso 1 1 calc R

loop_
_atom_site_aniso_label
_atom_site_aniso_U_11
_atom_site_aniso_U_22
_atom_site_aniso_U_33
_atom_site_aniso_U_23
_atom_site_aniso_U_13
_atom_site_aniso_U_12
Cu1 0.0491(5) 0.0235(4) 0.0331(5) -0.0017(3) 0.0125(3) -0.0034(3)
O1 0.166(7) 0.043(3) 0.036(3) -0.005(2) 0.041(3) -0.007(4)
O2 0.140(6) 0.047(3) 0.029(3) 0.000(2) 0.027(3) -0.024(3)
O3 0.084(4) 0.034(3) 0.036(2) -0.008(2) 0.022(2) -0.013(2)
O4 0.077(3) 0.024(2) 0.037(3) -0.0007(18) 0.018(2) -0.002(2)
O5 0.138(13) 0.31(2) 0.27(2) 0.044(16) 0.072(13) -0.027(11)
N1 0.040(3) 0.056(4) 0.090(5) -0.004(4) 0.012(4) -0.002(3)
N2 0.041(3) 0.029(3) 0.037(3) -0.003(2) 0.010(2) -0.002(2)
N3 0.046(3) 0.025(2) 0.032(3) 0.000(2) 0.014(2) 0.002(2)
N4 0.108(9) 0.098(8) 0.128(10) 0.011(7) 0.005(7) -0.008(6)
C1 0.091(8) 0.069(6) 0.099(9) -0.016(6) 0.025(7) -0.020(6)
C2 0.060(6) 0.035(4) 0.174(11) -0.013(6) 0.048(6) -0.010(4)
C3 0.096(9) 0.101(9) 0.130(11) -0.016(8) 0.020(8) -0.036(7)
C4 0.055(7) 0.203(17) 0.174(15) -0.077(13) 0.025(8) -0.019(8)
C5 0.058(6) 0.110(9) 0.134(11) -0.020(7) 0.032(6) -0.002(6)
C6 0.060(7) 0.137(11) 0.119(10) -0.021(9) -0.001(6) 0.002(7)
C7 0.114(11) 0.163(14) 0.149(14) 0.004(11) 0.081(10) 0.051(10)
C8 0.081(5) 0.036(4) 0.033(4) -0.003(3) 0.024(3) -0.001(3)
C9 0.056(4) 0.025(3) 0.055(4) 0.001(3) 0.019(3) 0.000(3)
C10 0.037(4) 0.029(3) 0.071(5) 0.000(3) 0.014(3) 0.009(3)
C11 0.065(5) 0.032(4) 0.036(4) 0.003(3) 0.008(3) 0.002(3)
C12 0.059(4) 0.030(3) 0.038(4) 0.007(3) 0.015(3) 0.001(3)
C13 0.056(4) 0.032(3) 0.038(4) -0.007(3) 0.014(3) 0.006(3)
C14 0.044(3) 0.028(3) 0.029(3) 0.000(2) 0.011(3) 0.001(3)
C15 0.060(4) 0.038(4) 0.038(4) -0.009(3) 0.022(3) -0.010(3)
C16 0.033(3) 0.032(3) 0.042(3) -0.003(3) 0.012(3) -0.002(3)
C17 0.038(3) 0.036(3) 0.028(3) -0.001(3) 0.010(2) -0.004(3)
C18 0.056(4) 0.035(4) 0.029(3) -0.004(3) 0.013(3) -0.011(3)
C19 0.065(5) 0.032(3) 0.037(4) 0.003(3) 0.018(3) -0.009(3)
C20 0.064(5) 0.037(4) 0.029(3) -0.004(3) 0.008(3) 0.001(3)
C21 0.23(3) 0.25(3) 0.20(2) 0.038(19) -0.09(2) -0.05(2)
C22 0.081(12) 0.147(16) 0.27(3) 0.042(17) 0.018(14) -0.009(10)
C23 0.26(3) 0.133(16) 0.23(2) 0.018(16) 0.08(2) -0.015(15)

loop_
_atom_type_symbol
_atom_type_description
_atom_type_scat_dispersion_real
_atom_type_scat_dispersion_imag
_atom_type_scat_source
C C 0.0033 0.0016 'International Tables Vol C Tables 4.2.6.8 and 6.1.1.4'
H H 0.0000 0.0000 'International Tables Vol C Tables 4.2.6.8 and 6.1.1.4'
Cu Cu 0.3201 1.2651 'International Tables Vol C Tables 4.2.6.8 and 6.1.1.4'
N N 0.0061 0.0033 'International Tables Vol C Tables 4.2.6.8 and 6.1.1.4'
O O 0.0106 0.0060 'International Tables Vol C Tables 4.2.6.8 and 6.1.1.4'

loop_
_geom_angle_atom_site_label_1
_geom_angle_atom_site_label_2
_geom_angle_atom_site_label_3
_geom_angle
_geom_angle_site_symmetry_3
N3 Cu1 N2 170.9(2) .
N3 Cu1 O3 80.52(19) .
N2 Cu1 O3 98.24(19) .
N3 Cu1 O4 80.84(18) .
N2 Cu1 O4 99.40(19) .
O3 Cu1 O4 160.74(18) .
N3 Cu1 N1 95.6(2) 2_645
N2 Cu1 N1 93.5(2) 2_645
O3 Cu1 N1 94.8(3) 2_645
O4 Cu1 N1 91.8(3) 2_645
C18 O3 Cu1 114.8(4) .
C8 O4 Cu1 114.2(4) .
C5 N1 C6 116.4(9) .
C5 N1 Cu1 121.7(7) 2_655
C6 N1 Cu1 121.2(7) 2_655
C19 N2 C20 117.6(5) .
C19 N2 Cu1 121.2(4) .
C20 N2 Cu1 121.2(4) .
C17 N3 C14 123.4(5) .
C17 N3 Cu1 117.9(4) .
C14 N3 Cu1 118.6(4) .
C21 N4 C22 124(2) .
C21 N4 C23 117(2) .
C22 N4 C23 118.1(19) .
C4 C1 C7 119.9(12) .
C4 C1 C3 121.3(11) .
C7 C1 C3 118.8(12) .
C3 C2 C10 117.2(10) .
C3 C2 H2A 108.0 .
C10 C2 H2A 108.0 .
C3 C2 H2B 108.0 .
C10 C2 H2B 108.0 .
H2A C2 H2B 107.3 .
C2 C3 C1 120.9(11) .
C2 C3 H3A 107.1 .
C1 C3 H3A 107.1 .
C2 C3 H3B 107.1 .
C1 C3 H3B 107.1 .
H3A C3 H3B 106.8 .
C1 C4 C6 118.6(15) .
C1 C4 H4A 120.7 .
C6 C4 H4A 120.7 .
N1 C5 C7 118.8(11) .
N1 C5 H5A 120.6 .
C7 C5 H5A 120.6 .
N1 C6 C4 128.2(13) .
N1 C6 H6A 115.9 .
C4 C6 H6A 115.9 .
C1 C7 C5 117.6(11) .
C1 C7 H7A 121.2 .
C5 C7 H7A 121.2 .
O1 C8 O4 126.8(6) .
O1 C8 C14 119.3(6) .
O4 C8 C14 113.8(5) .
C13 C9 C12 120.7(6) .
C13 C9 H9A 119.7 .
C12 C9 H9A 119.7 .
C16 C10 C2 110.7(5) .
C16 C10 H10A 109.5 .
C2 C10 H10A 109.5 .
C16 C10 H10B 109.5 .
C2 C10 H10B 109.5 .
H10A C10 H10B 108.1 .
C20 C11 C16 120.8(6) .
C20 C11 H11A 119.6 .
C16 C11 H11A 119.6 .
C17 C12 C9 118.2(6) .
C17 C12 H12A 120.9 .
C9 C12 H12A 120.9 .
C9 C13 C14 118.3(6) .
C9 C13 H13A 120.9 .
C14 C13 H13A 120.9 .
N3 C14 C13 119.7(5) .
N3 C14 C8 112.4(5) .
C13 C14 C8 127.9(5) .
C19 C15 C16 120.0(6) .
C19 C15 H15A 120.0 .
C16 C15 H15A 120.0 .
C11 C16 C15 116.7(6) .
C11 C16 C10 122.2(6) .
C15 C16 C10 121.1(6) .
N3 C17 C12 119.7(6) .
N3 C17 C18 112.9(5) .
C12 C17 C18 127.4(6) .
O2 C18 O3 126.5(6) .
O2 C18 C17 120.1(6) .
O3 C18 C17 113.4(5) .
N2 C19 C15 122.2(6) .
N2 C19 H19A 118.9 .
C15 C19 H19A 118.9 .
N2 C20 C11 122.8(6) .
N2 C20 H20A 118.6 .
C11 C20 H20A 118.6 .
N4 C21 H21A 109.5 .
N4 C21 H21B 109.5 .
H21A C21 H21B 109.5 .
N4 C21 H21C 109.5 .
H21A C21 H21C 109.5 .
H21B C21 H21C 109.5 .
O5 C22 N4 116(2) .
N4 C23 H23A 109.5 .
N4 C23 H23B 109.5 .
H23A C23 H23B 109.5 .
N4 C23 H23C 109.5 .
H23A C23 H23C 109.5 .
H23B C23 H23C 109.5 .

loop_
_geom_bond_atom_site_label_1
_geom_bond_atom_site_label_2
_geom_bond_distance
_geom_bond_site_symmetry_2
Cu1 N3 1.906(5) .
Cu1 N2 1.960(5) .
Cu1 O3 2.027(5) .
Cu1 O4 2.041(5) .
Cu1 N1 2.307(7) 2_645
O1 C8 1.197(8) .
O2 C18 1.212(7) .
O3 C18 1.286(8) .
O4 C8 1.300(8) .
O5 C22 1.26(3) .
N1 C5 1.299(13) .
N1 C6 1.320(14) .
N1 Cu1 2.307(7) 2_655
N2 C19 1.334(8) .
N2 C20 1.339(8) .
N3 C17 1.321(7) .
N3 C14 1.324(7) .
N4 C21 1.32(2) .
N4 C22 1.33(2) .
N4 C23 1.47(2) .
C1 C4 1.280(16) .
C1 C7 1.388(19) .
C1 C3 1.577(16) .
C2 C3 1.359(15) .
C2 C10 1.554(11) .
C2 H2A 0.9700 .
C2 H2B 0.9700 .
C3 H3A 0.9700 .
C3 H3B 0.9700 .
C4 C6 1.350(15) .
C4 H4A 0.9300 .
C5 C7 1.513(18) .
C5 H5A 0.9300 .
C6 H6A 0.9300 .
C7 H7A 0.9300 .
C8 C14 1.531(9) .
C9 C13 1.374(9) .
C9 C12 1.385(9) .
C9 H9A 0.9300 .
C10 C16 1.470(8) .
C10 H10A 0.9700 .
C10 H10B 0.9700 .
C11 C20 1.355(9) .
C11 C16 1.375(9) .
C11 H11A 0.9300 .
C12 C17 1.383(9) .
C12 H12A 0.9300 .
C13 C14 1.387(8) .
C13 H13A 0.9300 .
C15 C19 1.382(9) .
C15 C16 1.385(9) .
C15 H15A 0.9300 .
C17 C18 1.518(8) .
C19 H19A 0.9300 .
C20 H20A 0.9300 .
C21 H21A 0.9600 .
C21 H21B 0.9600 .
C21 H21C 0.9600 .
C23 H23A 0.9600 .
C23 H23B 0.9600 .
C23 H23C 0.9600 .
